data_4109314
loop_
_publ_author_name
'Yu-Bin Dong'
'You-Yun Jiang'
'Jie Li'
'Jian-Ping Ma'
'Feng-Ling Liu'
'Bo Tang'
'Ru-Qi Huang'
'Stuart R. Batten'

_publ_section_title
;
 Temperature-Dependent Synthesis of Metal-Organic Frameworks Based on a
 Flexible Tetradentate Ligand with Bidirectional Coordination Donors
;
_journal_name_full 'Journal of the American Chemical Society'
_journal_page_first 4520
_journal_page_last 4521
_journal_paper_doi 10.1021/ja0701917
_journal_volume 129
_journal_year 2007
_chemical_formula_sum 'C25 H17 Ag B F4 N4 O2'
_chemical_formula_weight 600.11
_chemical_name_systematic
; 
 ? 
;
_space_group_IT_number 15
_symmetry_cell_setting monoclinic
_symmetry_space_group_name_Hall '-C 2yc'
_symmetry_space_group_name_H-M 'C 1 2/c 1'
_atom_sites_solution_hydrogens geom
_atom_sites_solution_primary direct
_atom_sites_solution_secondary difmap
_audit_creation_method SHELXL-97
_cell_angle_alpha 90.00
_cell_angle_beta 113.377(2)
_cell_angle_gamma 90.00
_cell_formula_units_Z 8
_cell_length_a 31.483(3)
_cell_length_b 7.3937(8)
_cell_length_c 28.160(3)
_cell_measurement_reflns_used 1741
_cell_measurement_temperature 298(2)
_cell_measurement_theta_max 20.222
_cell_measurement_theta_min 2.628
_cell_volume 6016.9(11)
_computing_cell_refinement 'Bruker SMART'
_computing_data_collection 'Bruker SMART'
_computing_data_reduction 'Bruker SAINT'
_computing_molecular_graphics 'Bruker SHELXTL'
_computing_publication_material 'Bruker SHELXTL'
_computing_structure_refinement 'SHELXL-97 (Sheldrick, 1997)'
_computing_structure_solution 'SHELXS-97 (Sheldrick, 1990)'
_diffrn_ambient_temperature 298(2)
_diffrn_measured_fraction_theta_full 0.998
_diffrn_measured_fraction_theta_max 0.998
_diffrn_measurement_device_type 'CCD area detector'
_diffrn_measurement_method 'phi and omega scans'
_diffrn_radiation_monochromator graphite
_diffrn_radiation_source 'fine-focus sealed tube'
_diffrn_radiation_type MoK\a
_diffrn_radiation_wavelength 0.71073
_diffrn_reflns_av_R_equivalents 0.0523
_diffrn_reflns_av_sigmaI/netI 0.0737
_diffrn_reflns_limit_h_max 38
_diffrn_reflns_limit_h_min -35
_diffrn_reflns_limit_k_max 8
_diffrn_reflns_limit_k_min -8
_diffrn_reflns_limit_l_max 33
_diffrn_reflns_limit_l_min -34
_diffrn_reflns_number 15232
_diffrn_reflns_theta_full 25.50
_diffrn_reflns_theta_max 25.50
_diffrn_reflns_theta_min 1.41
_exptl_absorpt_coefficient_mu 0.720
_exptl_absorpt_correction_T_max 0.9513
_exptl_absorpt_correction_T_min 0.7867
_exptl_absorpt_correction_type multi-scan
_exptl_absorpt_process_details sadabs
_exptl_crystal_colour yellow
_exptl_crystal_density_diffrn 1.325
_exptl_crystal_description needle
_exptl_crystal_F_000 2392
_exptl_crystal_size_max 0.35
_exptl_crystal_size_mid 0.08
_exptl_crystal_size_min 0.07
_refine_diff_density_max 1.351
_refine_diff_density_min -0.519
_refine_diff_density_rms 0.092
_refine_ls_extinction_method none
_refine_ls_goodness_of_fit_ref 1.085
_refine_ls_hydrogen_treatment constr
_refine_ls_matrix_type full
_refine_ls_number_parameters 334
_refine_ls_number_reflns 5582
_refine_ls_number_restraints 0
_refine_ls_restrained_S_all 1.085
_refine_ls_R_factor_all 0.1196
_refine_ls_R_factor_gt 0.0733
_refine_ls_shift/su_max 0.001
_refine_ls_shift/su_mean 0.000
_refine_ls_structure_factor_coef Fsqd
_refine_ls_weighting_details 'calc w=1/[\s^2^(Fo^2^)+(0.0980P)^2^+11.9409P] where P=(Fo^2^+2Fc^2^)/3'
_refine_ls_weighting_scheme calc
_refine_ls_wR_factor_gt 0.1979
_refine_ls_wR_factor_ref 0.2177
_reflns_number_gt 3399
_reflns_number_total 5582
_reflns_threshold_expression >2sigma(I)
_cod_data_source_file ja0701917si20070307_082224.cif
_cod_data_source_block 4
_cod_original_cell_volume 6017.0(11)
_cod_database_code 4109314

loop_
_symmetry_equiv_pos_as_xyz
'x, y, z'
'-x, y, -z+1/2'
'x+1/2, y+1/2, z'
'-x+1/2, y+1/2, -z+1/2'
'-x, -y, -z'
'x, -y, z-1/2'
'-x+1/2, -y+1/2, -z'
'x+1/2, -y+1/2, z-1/2'

loop_
_atom_site_label
_atom_site_type_symbol
_atom_site_fract_x
_atom_site_fract_y
_atom_site_fract_z
_atom_site_U_iso_or_equiv
_atom_site_adp_type
_atom_site_occupancy
_atom_site_symmetry_multiplicity
_atom_site_calc_flag
_atom_site_refinement_flags
Ag1 Ag 1.02378(2) 1.07213(8) 0.11154(3) 0.0654(3) Uani 1 1 d .
N1 N 0.9805(2) 0.8223(9) 0.1097(3) 0.081(2) Uani 1 1 d .
N2 N 0.9537(3) 0.2602(10) 0.1034(4) 0.098(3) Uani 1 1 d .
N3 N 0.9062(3) 0.8906(10) 0.3347(3) 0.097(3) Uani 1 1 d .
N4 N 0.9346(2) 0.3265(9) 0.3540(3) 0.078(2) Uani 1 1 d .
C1 C 0.9520(3) 0.7163(11) 0.0988(3) 0.059(2) Uani 1 1 d .
C2 C 0.9182(2) 0.5779(9) 0.0864(3) 0.0489(17) Uani 1 1 d .
C3 C 0.9372(3) 0.3994(12) 0.0949(4) 0.070(2) Uani 1 1 d .
C4 C 0.8731(2) 0.6072(9) 0.0690(3) 0.0455(16) Uani 1 1 d .
H4 H 0.8545 0.5063 0.0654 0.055 Uiso 1 1 calc R
C5 C 0.8496(2) 0.7816(9) 0.0549(2) 0.0425(16) Uani 1 1 d .
C6 C 0.8663(3) 0.9193(11) 0.0334(3) 0.061(2) Uani 1 1 d .
H6 H 0.8932 0.9007 0.0279 0.074 Uiso 1 1 calc R
C7 C 0.8439(3) 1.0820(11) 0.0202(3) 0.067(2) Uani 1 1 d .
H7 H 0.8555 1.1730 0.0060 0.080 Uiso 1 1 calc R
C8 C 0.8046(3) 1.1093(10) 0.0281(3) 0.067(2) Uani 1 1 d .
H8 H 0.7901 1.2215 0.0204 0.081 Uiso 1 1 calc R
C9 C 0.7859(2) 0.9750(10) 0.0472(3) 0.057(2) Uani 1 1 d .
H9 H 0.7581 0.9948 0.0507 0.069 Uiso 1 1 calc R
C10 C 0.8081(2) 0.8100(9) 0.0614(2) 0.0456(16) Uani 1 1 d .
C11 C 0.7513(2) 0.6892(11) 0.0889(3) 0.0548(19) Uani 1 1 d .
H11A H 0.7257 0.7112 0.0560 0.066 Uiso 1 1 calc R
H11B H 0.7535 0.7904 0.1117 0.066 Uiso 1 1 calc R
C12 C 0.7439(2) 0.5180(11) 0.1121(3) 0.057(2) Uani 1 1 d .
H12A H 0.7127 0.5132 0.1108 0.069 Uiso 1 1 calc R
H12B H 0.7485 0.4151 0.0933 0.069 Uiso 1 1 calc R
C13 C 0.7812(2) 0.3637(9) 0.1940(3) 0.0434(16) Uani 1 1 d .
C14 C 0.7565(2) 0.2050(11) 0.1751(3) 0.0548(19) Uani 1 1 d .
H14 H 0.7354 0.1980 0.1410 0.066 Uiso 1 1 calc R
C15 C 0.7637(3) 0.0583(11) 0.2075(3) 0.063(2) Uani 1 1 d .
H15 H 0.7472 -0.0475 0.1946 0.075 Uiso 1 1 calc R
C16 C 0.7945(3) 0.0638(10) 0.2580(3) 0.061(2) Uani 1 1 d .
H16 H 0.7987 -0.0366 0.2793 0.073 Uiso 1 1 calc R
C17 C 0.8195(2) 0.2219(9) 0.2772(3) 0.0472(17) Uani 1 1 d .
H17 H 0.8408 0.2269 0.3113 0.057 Uiso 1 1 calc R
C18 C 0.8127(2) 0.3717(8) 0.2454(2) 0.0396(15) Uani 1 1 d .
C19 C 0.8360(2) 0.5409(8) 0.2654(3) 0.0428(16) Uani 1 1 d .
H19 H 0.8206 0.6442 0.2483 0.051 Uiso 1 1 calc R
C20 C 0.8763(2) 0.5695(9) 0.3047(3) 0.0462(16) Uani 1 1 d .
C21 C 0.8932(3) 0.7506(11) 0.3214(3) 0.063(2) Uani 1 1 d .
C22 C 0.9077(3) 0.4339(10) 0.3329(3) 0.058(2) Uani 1 1 d .
C23 C 0.9897(12) 0.825(2) -0.0105(7) 0.137(6) Uani 1 1 d .
H23 H 0.9835 0.7029 -0.0169 0.164 Uiso 1 1 calc R
C24 C 1.0437(6) 1.058(4) 0.0293(5) 0.120(6) Uani 1 1 d .
H24 H 1.0745 1.1001 0.0339 0.144 Uiso 1 1 calc R
C25 C 1.0355(8) 0.883(4) 0.0195(7) 0.141(7) Uani 1 1 d .
H25 H 1.0594 0.7992 0.0322 0.169 Uiso 1 1 calc R
O1 O 0.77718(16) 0.5142(7) 0.16533(17) 0.0526(12) Uani 1 1 d .
O2 O 0.79388(15) 0.6676(7) 0.08180(17) 0.0498(12) Uani 1 1 d .
B1 B 0.8532(3) 0.4917(16) 0.4317(4) 0.065(3) Uani 1 1 d .
F1 F 0.8958(2) 0.4716(11) 0.4685(3) 0.137(3) Uani 1 1 d .
F2 F 0.8571(3) 0.6457(12) 0.4030(3) 0.147(3) Uani 1 1 d .
F3 F 0.82161(18) 0.5354(8) 0.4517(2) 0.0939(17) Uani 1 1 d .
F4 F 0.8385(3) 0.3609(13) 0.3981(3) 0.172(4) Uani 1 1 d .

loop_
_atom_site_aniso_label
_atom_site_aniso_U_11
_atom_site_aniso_U_22
_atom_site_aniso_U_33
_atom_site_aniso_U_23
_atom_site_aniso_U_13
_atom_site_aniso_U_12
Ag1 0.0608(4) 0.0376(4) 0.0855(5) -0.0034(3) 0.0159(3) -0.0048(3)
N1 0.049(4) 0.046(4) 0.128(6) 0.008(4) 0.012(4) 0.003(3)
N2 0.068(5) 0.047(5) 0.170(8) -0.002(5) 0.036(5) 0.012(4)
N3 0.100(6) 0.040(4) 0.101(6) -0.006(4) -0.013(5) -0.009(4)
N4 0.062(4) 0.048(4) 0.101(5) 0.022(4) 0.007(4) 0.006(3)
C1 0.041(4) 0.043(4) 0.088(6) 0.004(4) 0.020(4) 0.005(4)
C2 0.038(4) 0.042(4) 0.070(5) 0.000(3) 0.025(3) 0.004(3)
C3 0.044(4) 0.057(6) 0.103(7) -0.008(5) 0.023(4) 0.001(4)
C4 0.049(4) 0.035(4) 0.057(4) 0.004(3) 0.026(3) 0.004(3)
C5 0.036(3) 0.043(4) 0.045(4) 0.001(3) 0.012(3) -0.003(3)
C6 0.045(4) 0.072(6) 0.062(5) 0.009(4) 0.016(4) -0.001(4)
C7 0.054(5) 0.056(5) 0.077(6) 0.019(4) 0.012(4) 0.002(4)
C8 0.052(5) 0.044(5) 0.088(6) 0.014(4) 0.009(4) 0.011(4)
C9 0.039(4) 0.056(5) 0.065(5) -0.001(4) 0.009(4) 0.011(3)
C10 0.039(4) 0.045(4) 0.046(4) 0.004(3) 0.009(3) 0.004(3)
C11 0.032(4) 0.078(6) 0.050(4) 0.009(4) 0.011(3) 0.009(3)
C12 0.038(4) 0.082(6) 0.047(4) 0.000(4) 0.012(3) -0.010(4)
C13 0.041(4) 0.043(4) 0.049(4) -0.007(3) 0.020(3) -0.007(3)
C14 0.052(4) 0.060(5) 0.055(4) -0.014(4) 0.024(4) -0.015(4)
C15 0.061(5) 0.054(5) 0.084(6) -0.013(4) 0.041(5) -0.021(4)
C16 0.065(5) 0.041(4) 0.088(6) -0.002(4) 0.041(5) -0.013(4)
C17 0.046(4) 0.047(4) 0.050(4) -0.002(3) 0.021(3) -0.001(3)
C18 0.038(3) 0.033(3) 0.049(4) -0.002(3) 0.018(3) -0.001(3)
C19 0.044(4) 0.030(4) 0.051(4) 0.004(3) 0.016(3) 0.007(3)
C20 0.046(4) 0.031(4) 0.047(4) 0.003(3) 0.003(3) 0.002(3)
C21 0.059(5) 0.048(5) 0.054(5) 0.006(4) -0.008(4) 0.007(4)
C22 0.049(4) 0.035(4) 0.069(5) 0.006(4) 0.001(4) -0.008(4)
C23 0.23(2) 0.113(12) 0.087(11) -0.012(9) 0.084(13) -0.022(15)
C24 0.095(11) 0.196(19) 0.069(8) -0.023(12) 0.033(8) -0.062(13)
C25 0.121(13) 0.22(2) 0.091(10) 0.034(11) 0.048(10) 0.089(13)
O1 0.051(3) 0.057(3) 0.040(3) 0.002(2) 0.007(2) -0.009(2)
O2 0.038(2) 0.056(3) 0.058(3) 0.009(2) 0.022(2) 0.009(2)
B1 0.057(6) 0.078(7) 0.054(6) -0.012(5) 0.016(5) -0.012(5)
F1 0.078(4) 0.203(8) 0.106(5) 0.021(5) 0.012(4) 0.033(4)
F2 0.134(6) 0.169(7) 0.142(6) 0.056(6) 0.058(5) -0.011(5)
F3 0.084(4) 0.100(4) 0.115(4) -0.038(3) 0.058(3) -0.019(3)
F4 0.170(7) 0.189(8) 0.194(8) -0.121(7) 0.111(6) -0.066(6)

loop_
_atom_type_symbol
_atom_type_description
_atom_type_scat_dispersion_real
_atom_type_scat_dispersion_imag
_atom_type_scat_source
C C 0.0033 0.0016 'International Tables Vol C Tables 4.2.6.8 and 6.1.1.4'
H H 0.0000 0.0000 'International Tables Vol C Tables 4.2.6.8 and 6.1.1.4'
B B 0.0013 0.0007 'International Tables Vol C Tables 4.2.6.8 and 6.1.1.4'
N N 0.0061 0.0033 'International Tables Vol C Tables 4.2.6.8 and 6.1.1.4'
O O 0.0106 0.0060 'International Tables Vol C Tables 4.2.6.8 and 6.1.1.4'
F F 0.0171 0.0103 'International Tables Vol C Tables 4.2.6.8 and 6.1.1.4'
Ag Ag -0.8971 1.1015 'International Tables Vol C Tables 4.2.6.8 and 6.1.1.4'

loop_
_geom_angle_atom_site_label_1
_geom_angle_atom_site_label_2
_geom_angle_atom_site_label_3
_geom_angle
_geom_angle_site_symmetry_1
_geom_angle_site_symmetry_3
N4 Ag1 N1 156.1(3) 2_765 .
N4 Ag1 N3 88.0(2) 2_765 2_755
N1 Ag1 N3 87.4(2) . 2_755
N4 Ag1 N2 85.3(2) 2_765 1_565
N1 Ag1 N2 87.2(2) . 1_565
N3 Ag1 N2 150.5(3) 2_755 1_565
N4 Ag1 C24 96.4(5) 2_765 .
N1 Ag1 C24 107.2(5) . .
N3 Ag1 C24 92.9(6) 2_755 .
N2 Ag1 C24 116.4(7) 1_565 .
C1 N1 Ag1 164.2(7) . .
C3 N2 Ag1 145.6(7) . 1_545
C21 N3 Ag1 144.3(7) . 2_755
C22 N4 Ag1 168.4(6) . 2_745
N1 C1 C2 177.1(8) . .
C4 C2 C1 124.2(7) . .
C4 C2 C3 121.9(6) . .
C1 C2 C3 113.9(6) . .
N2 C3 C2 177.2(10) . .
C2 C4 C5 126.8(6) . .
C2 C4 H4 116.6 . .
C5 C4 H4 116.6 . .
C6 C5 C10 118.6(6) . .
C6 C5 C4 121.7(6) . .
C10 C5 C4 119.6(6) . .
C7 C6 C5 121.2(7) . .
C7 C6 H6 119.4 . .
C5 C6 H6 119.4 . .
C8 C7 C6 119.5(8) . .
C8 C7 H7 120.2 . .
C6 C7 H7 120.2 . .
C7 C8 C9 121.2(7) . .
C7 C8 H8 119.4 . .
C9 C8 H8 119.4 . .
C8 C9 C10 120.5(7) . .
C8 C9 H9 119.7 . .
C10 C9 H9 119.7 . .
O2 C10 C9 126.4(6) . .
O2 C10 C5 114.8(6) . .
C9 C10 C5 118.9(7) . .
O2 C11 C12 106.4(6) . .
O2 C11 H11A 110.4 . .
C12 C11 H11A 110.4 . .
O2 C11 H11B 110.4 . .
C12 C11 H11B 110.4 . .
H11A C11 H11B 108.6 . .
O1 C12 C11 107.3(6) . .
O1 C12 H12A 110.3 . .
C11 C12 H12A 110.3 . .
O1 C12 H12B 110.3 . .
C11 C12 H12B 110.3 . .
H12A C12 H12B 108.5 . .
O1 C13 C14 124.2(6) . .
O1 C13 C18 116.4(6) . .
C14 C13 C18 119.4(7) . .
C15 C14 C13 119.5(7) . .
C15 C14 H14 120.3 . .
C13 C14 H14 120.3 . .
C16 C15 C14 121.9(7) . .
C16 C15 H15 119.1 . .
C14 C15 H15 119.1 . .
C15 C16 C17 119.0(7) . .
C15 C16 H16 120.5 . .
C17 C16 H16 120.5 . .
C18 C17 C16 120.2(7) . .
C18 C17 H17 119.9 . .
C16 C17 H17 119.9 . .
C17 C18 C13 120.0(6) . .
C17 C18 C19 121.1(6) . .
C13 C18 C19 118.9(6) . .
C20 C19 C18 129.1(6) . .
C20 C19 H19 115.4 . .
C18 C19 H19 115.4 . .
C19 C20 C22 125.4(6) . .
C19 C20 C21 121.7(6) . .
C22 C20 C21 112.8(6) . .
N3 C21 C20 179.6(11) . .
N4 C22 C20 175.9(9) . .
C24 C23 C25 120.7(15) 5_775 .
C24 C23 H23 119.6 5_775 .
C25 C23 H23 119.6 . .
C23 C24 C25 120.3(15) 5_775 .
C23 C24 Ag1 83.9(11) 5_775 .
C25 C24 Ag1 97.4(10) . .
C23 C24 H24 116.1 5_775 .
C25 C24 H24 116.1 . .
Ag1 C24 H24 116.1 . .
C24 C25 C23 118.9(13) . .
C24 C25 H25 120.5 . .
C23 C25 H25 120.5 . .
C13 O1 C12 119.5(5) . .
C10 O2 C11 117.0(5) . .
F4 B1 F1 115.9(11) . .
F4 B1 F3 111.8(8) . .
F1 B1 F3 112.2(8) . .
F4 B1 F2 105.4(9) . .
F1 B1 F2 103.9(8) . .
F3 B1 F2 106.6(9) . .

loop_
_geom_bond_atom_site_label_1
_geom_bond_atom_site_label_2
_geom_bond_distance
_geom_bond_site_symmetry_2
Ag1 N4 2.278(7) 2_765
Ag1 N1 2.284(7) .
Ag1 N3 2.511(7) 2_755
Ag1 N2 2.540(8) 1_565
Ag1 C24 2.630(14) .
N1 C1 1.138(9) .
N2 C3 1.135(10) .
N2 Ag1 2.540(8) 1_545
N3 C21 1.122(9) .
N3 Ag1 2.511(7) 2_755
N4 C22 1.141(9) .
N4 Ag1 2.278(7) 2_745
C1 C2 1.415(10) .
C2 C4 1.323(9) .
C2 C3 1.429(11) .
C4 C5 1.461(9) .
C4 H4 0.9300 .
C5 C6 1.390(9) .
C5 C10 1.405(9) .
C6 C7 1.370(10) .
C6 H6 0.9300 .
C7 C8 1.355(12) .
C7 H7 0.9300 .
C8 C9 1.368(11) .
C8 H8 0.9300 .
C9 C10 1.383(10) .
C9 H9 0.9300 .
C10 O2 1.358(8) .
C11 O2 1.442(8) .
C11 C12 1.484(10) .
C11 H11A 0.9700 .
C11 H11B 0.9700 .
C12 O1 1.448(8) .
C12 H12A 0.9700 .
C12 H12B 0.9700 .
C13 O1 1.351(8) .
C13 C14 1.390(9) .
C13 C18 1.395(9) .
C14 C15 1.376(11) .
C14 H14 0.9300 .
C15 C16 1.369(11) .
C15 H15 0.9300 .
C16 C17 1.393(10) .
C16 H16 0.9300 .
C17 C18 1.385(9) .
C17 H17 0.9300 .
C18 C19 1.446(9) .
C19 C20 1.327(9) .
C19 H19 0.9300 .
C20 C22 1.411(9) .
C20 C21 1.448(10) .
C23 C24 1.30(2) 5_775
C23 C25 1.42(2) .
C23 H23 0.9300 .
C24 C23 1.30(2) 5_775
C24 C25 1.33(2) .
C24 H24 0.9800 .
C25 H25 0.9300 .
B1 F4 1.303(11) .
B1 F1 1.340(11) .
B1 F3 1.361(11) .
B1 F2 1.430(13) .

loop_
_geom_torsion_atom_site_label_1
_geom_torsion_atom_site_label_2
_geom_torsion_atom_site_label_3
_geom_torsion_atom_site_label_4
_geom_torsion
_geom_torsion_site_symmetry_1
_geom_torsion_site_symmetry_4
N4 Ag1 N1 C1 125(3) 2_765 .
N3 Ag1 N1 C1 -156(3) 2_755 .
N2 Ag1 N1 C1 53(3) 1_565 .
C24 Ag1 N1 C1 -64(3) . .
C1 C2 C4 C5 6.1(12) . .
C3 C2 C4 C5 -174.8(7) . .
C2 C4 C5 C6 33.2(11) . .
C2 C4 C5 C10 -149.1(7) . .
C10 C5 C6 C7 2.1(11) . .
C4 C5 C6 C7 179.8(7) . .
C5 C6 C7 C8 -0.1(12) . .
C6 C7 C8 C9 -2.6(13) . .
C7 C8 C9 C10 3.2(12) . .
C8 C9 C10 O2 178.4(7) . .
C8 C9 C10 C5 -1.2(11) . .
C6 C5 C10 O2 178.9(6) . .
C4 C5 C10 O2 1.3(9) . .
C6 C5 C10 C9 -1.5(10) . .
C4 C5 C10 C9 -179.1(6) . .
O2 C11 C12 O1 72.7(7) . .
O1 C13 C14 C15 179.0(6) . .
C18 C13 C14 C15 -0.1(10) . .
C13 C14 C15 C16 0.1(11) . .
C14 C15 C16 C17 -0.5(11) . .
C15 C16 C17 C18 0.8(10) . .
C16 C17 C18 C13 -0.8(10) . .
C16 C17 C18 C19 175.9(6) . .
O1 C13 C18 C17 -178.8(6) . .
C14 C13 C18 C17 0.5(9) . .
O1 C13 C18 C19 4.5(9) . .
C14 C13 C18 C19 -176.3(6) . .
C17 C18 C19 C20 27.8(11) . .
C13 C18 C19 C20 -155.5(7) . .
C18 C19 C20 C22 6.6(13) . .
C18 C19 C20 C21 -176.1(7) . .
N4 Ag1 C24 C23 -82.6(14) 2_765 5_775
N1 Ag1 C24 C23 101.0(16) . 5_775
N3 Ag1 C24 C23 -170.9(15) 2_755 5_775
N2 Ag1 C24 C23 5.4(17) 1_565 5_775
N4 Ag1 C24 C25 157.6(16) 2_765 .
N1 Ag1 C24 C25 -18.9(18) . .
N3 Ag1 C24 C25 69.2(17) 2_755 .
N2 Ag1 C24 C25 -114.5(18) 1_565 .
C23 C24 C25 C23 -2(2) 5_775 .
Ag1 C24 C25 C23 85.7(14) . .
C24 C23 C25 C24 2(2) 5_775 .
C14 C13 O1 C12 3.0(10) . .
C18 C13 O1 C12 -177.8(6) . .
C11 C12 O1 C13 -173.3(6) . .
C9 C10 O2 C11 0.8(9) . .
C5 C10 O2 C11 -179.6(6) . .
C12 C11 O2 C10 -179.2(6) . .
